data_4327939
loop_
_publ_author_name
'Masaki Nishio'
'Shinnosuke Inami'
'Misaki Katayama'
'Kazuhiko Ozutsumi'
'Yoshihito Hayashi'

_publ_contact_author_address
;   Department of Chemistry 
    Graduate School of Natural Science
    Kanazawa University
    Kakuma
    Kanazawa 920-1192
    Japan
;
_publ_contact_author_email hayashi@se.kanazawa-u.ac.jp
_publ_contact_author_fax '+81 762 2645742'
_publ_contact_author_name
;   
Dr. Yoshihito HAYASHI
;
_publ_contact_author_phone '+81 762 2645695'
_publ_section_title
;
 Lanthanide Complexes of Macrocyclic Polyoxovanadates by VO4 Units:
 Synthesis, Characterization, and Structure Elucidation by X-ray
 Crystallography and EXAFS Spectroscopy
;
_journal_name_full 'Inorganic Chemistry'
_journal_page_first 784
_journal_page_last 793
_journal_paper_doi 10.1021/ic200638f
_journal_volume 51
_journal_year 2012
_chemical_formula_sum 'C48 Ho N9 O25 V8'
_chemical_formula_weight 1675.02
_chemical_name_systematic
; 
 ? 
;
_space_group_IT_number 14
_symmetry_cell_setting monoclinic
_symmetry_space_group_name_Hall '-P 2yn'
_symmetry_space_group_name_H-M 'P 1 21/n 1'
_atom_sites_solution_hydrogens notdet
_atom_sites_solution_primary direct
_atom_sites_solution_secondary difmap
_audit_creation_method SHELXL-97
_cell_angle_alpha 90.00
_cell_angle_beta 112.743(11)
_cell_angle_gamma 90.00
_cell_formula_units_Z 4
_cell_length_a 19.080(8)
_cell_length_b 21.551(8)
_cell_length_c 19.928(8)
_cell_measurement_reflns_used 7352
_cell_measurement_temperature 123(2)
_cell_measurement_theta_max 27.1021
_cell_measurement_theta_min 3.8227
_cell_volume 7557(5)
_computing_cell_refinement 'CrystalClear v1.3.7(Rigaku Corp., 2000)'
_computing_data_collection 'CrystalClear v1.3.7(Rigaku Corp., 2000)'
_computing_data_reduction 'CrystalClear v1.3.7(Rigaku Corp., 2000)'
_computing_molecular_graphics 'PLATON (Spek, 2003)'
_computing_publication_material 'PLATON (Spek, 2003)'
_computing_structure_refinement 'SHELXL-97 (Sheldrick, 1997)'
_computing_structure_solution 'SHELXS-97 (Sheldrick, 1990)'
_diffrn_ambient_temperature 123(2)
_diffrn_detector_area_resol_mean 14.4613
_diffrn_measured_fraction_theta_full 0.960
_diffrn_measured_fraction_theta_max 0.960
_diffrn_measurement_device_type 'Mercury CCD (2x2 bin mode)'
_diffrn_measurement_method dtintegrate.ref
_diffrn_radiation_monochromator graphite
_diffrn_radiation_source 'fine-focus sealed tube'
_diffrn_radiation_type MoK\a
_diffrn_radiation_wavelength 0.71070
_diffrn_reflns_av_R_equivalents 0.0607
_diffrn_reflns_av_sigmaI/netI 0.0783
_diffrn_reflns_limit_h_max 24
_diffrn_reflns_limit_h_min -24
_diffrn_reflns_limit_k_max 27
_diffrn_reflns_limit_k_min -25
_diffrn_reflns_limit_l_max 25
_diffrn_reflns_limit_l_min -21
_diffrn_reflns_number 53311
_diffrn_reflns_theta_full 27.10
_diffrn_reflns_theta_max 27.10
_diffrn_reflns_theta_min 3.82
_exptl_absorpt_coefficient_mu 2.045
_exptl_absorpt_correction_T_max 1.0000
_exptl_absorpt_correction_T_min 0.6558
_exptl_absorpt_correction_type numerical
_exptl_absorpt_process_details 'NUMABS (Rigaku, 1999)'
_exptl_crystal_colour Colorless
_exptl_crystal_density_diffrn 1.472
_exptl_crystal_description Block
_exptl_crystal_F_000 3207
_exptl_crystal_size_max 0.2000
_exptl_crystal_size_mid 0.2000
_exptl_crystal_size_min 0.2000
_refine_diff_density_max 2.506
_refine_diff_density_min -2.772
_refine_diff_density_rms 0.205
_refine_ls_extinction_method none
_refine_ls_goodness_of_fit_ref 1.053
_refine_ls_hydrogen_treatment undef
_refine_ls_matrix_type full
_refine_ls_number_parameters 922
_refine_ls_number_reflns 14341
_refine_ls_number_restraints 444
_refine_ls_restrained_S_all 1.044
_refine_ls_R_factor_all 0.0985
_refine_ls_R_factor_gt 0.0788
_refine_ls_shift/su_max 0.004
_refine_ls_shift/su_mean 0.000
_refine_ls_structure_factor_coef Fsqd
_refine_ls_weighting_details 'calc w=1/[\s^2^(Fo^2^)+(0.1136P)^2^+77.3276P] where P=(Fo^2^+2Fc^2^)/3'
_refine_ls_weighting_scheme calc
_refine_ls_wR_factor_gt 0.2084
_refine_ls_wR_factor_ref 0.2320
_reflns_number_gt 10881
_reflns_number_total 14341
_reflns_threshold_expression >2sigma(I)
_cod_data_source_file ic200638f_si_002_5.cif
_cod_data_source_block Ho
_cod_database_code 4327939

loop_
_symmetry_equiv_pos_as_xyz
'x, y, z'
'-x+1/2, y+1/2, -z+1/2'
'-x, -y, -z'
'x-1/2, -y-1/2, z-1/2'

loop_
_atom_site_label
_atom_site_type_symbol
_atom_site_fract_x
_atom_site_fract_y
_atom_site_fract_z
_atom_site_U_iso_or_equiv
_atom_site_adp_type
_atom_site_occupancy
_atom_site_symmetry_multiplicity
_atom_site_calc_flag
_atom_site_refinement_flags
_atom_site_disorder_assembly
_atom_site_disorder_group
Ho1 Ho 0.775932(17) 0.234087(17) 0.267296(17) 0.02050(14) Uani 1 1 d . . .
V1 V 0.74121(7) 0.17039(7) 0.42302(7) 0.0253(3) Uani 1 1 d . . .
V2 V 0.59364(7) 0.16899(7) 0.27504(7) 0.0253(3) Uani 1 1 d . . .
V3 V 0.54909(7) 0.31484(7) 0.27753(7) 0.0262(3) Uani 1 1 d . . .
V4 V 0.72462(7) 0.31669(7) 0.40838(7) 0.0242(3) Uani 1 1 d . . .
V5 V 0.93903(7) 0.16627(7) 0.23945(7) 0.0262(3) Uani 1 1 d . . .
V6 V 0.78640(7) 0.16208(7) 0.09695(7) 0.0270(3) Uani 1 1 d . . .
V7 V 0.78946(7) 0.30515(7) 0.04672(7) 0.0267(3) Uani 1 1 d . . .
V8 V 0.92448(7) 0.31233(7) 0.21673(7) 0.0253(3) Uani 1 1 d . . .
O1 O 0.7928(3) 0.1766(3) 0.3712(3) 0.0290(12) Uani 1 1 d . . .
O2 O 0.6474(3) 0.1443(3) 0.3673(3) 0.0298(13) Uani 1 1 d . . .
O3 O 0.6575(3) 0.1934(3) 0.2423(3) 0.0333(14) Uani 1 1 d . . .
O4 O 0.5323(3) 0.2317(3) 0.2740(4) 0.0346(14) Uani 1 1 d . . .
O5 O 0.6255(3) 0.3337(3) 0.3636(3) 0.0345(14) Uani 1 1 d . . .
O6 O 0.7646(3) 0.3054(3) 0.3477(3) 0.0281(12) Uani 1 1 d . . .
O7 O 0.7369(3) 0.2456(3) 0.4599(3) 0.0311(13) Uani 1 1 d . . .
O8 O 0.7676(3) 0.3718(3) 0.4626(3) 0.0362(14) Uani 1 1 d . . .
O9 O 0.5699(3) 0.3382(3) 0.2086(3) 0.0289(12) Uani 1 1 d . . .
O10 O 0.4726(3) 0.3497(3) 0.2754(3) 0.0372(15) Uani 1 1 d . . .
O11 O 0.5452(3) 0.1112(3) 0.2275(3) 0.0405(15) Uani 1 1 d . . .
O12 O 0.7823(4) 0.1232(3) 0.4892(3) 0.0416(16) Uani 1 1 d . . .
O13 O 0.8853(3) 0.1748(3) 0.2888(3) 0.0300(13) Uani 1 1 d . . .
O14 O 0.8821(3) 0.1365(3) 0.1497(3) 0.0353(14) Uani 1 1 d . . .
O15 O 0.7519(3) 0.1901(3) 0.1557(3) 0.0341(14) Uani 1 1 d . . .
O16 O 0.7865(3) 0.2213(3) 0.0343(3) 0.0350(14) Uani 1 1 d . . .
O17 O 0.8777(3) 0.3262(3) 0.1208(3) 0.0309(13) Uani 1 1 d . . .
O18 O 0.8616(3) 0.3033(3) 0.2560(3) 0.0294(13) Uani 1 1 d . . .
O19 O 0.9775(3) 0.2407(3) 0.2319(3) 0.0280(13) Uani 1 1 d . . .
O20 O 0.9805(3) 0.3692(3) 0.2537(3) 0.0332(13) Uani 1 1 d . . .
O21 O 0.7880(3) 0.3373(3) -0.0279(3) 0.0418(16) Uani 1 1 d . . .
O22 O 0.7162(3) 0.3297(3) 0.0635(3) 0.0305(13) Uani 1 1 d . . .
O23 O 0.7360(4) 0.1035(3) 0.0532(3) 0.0422(16) Uani 1 1 d . . .
O24 O 1.0092(3) 0.1199(3) 0.2806(3) 0.0376(15) Uani 1 1 d . . .
O25 O 0.6989(3) 0.3111(3) 0.1902(3) 0.0278(12) Uani 1 1 d . . .
N4 N 0.5083(3) 0.2540(3) 0.0071(3) 0.0255(14) Uani 1 1 d D . .
C7 C 0.4299(4) 0.2403(5) 0.0058(5) 0.034(2) Uani 1 1 d D . .
C8 C 0.4208(5) 0.2559(5) 0.0770(5) 0.044(2) Uani 1 1 d D . .
C9 C 0.5698(4) 0.2161(4) 0.0659(4) 0.0322(18) Uani 1 1 d D . .
C10 C 0.5589(5) 0.1444(5) 0.0571(5) 0.044(2) Uani 1 1 d D . .
C11 C 0.5044(5) 0.2377(4) -0.0688(4) 0.0283(18) Uani 1 1 d D . .
C12 C 0.5778(5) 0.2511(5) -0.0794(5) 0.041(2) Uani 1 1 d D . .
C13 C 0.5315(4) 0.3212(4) 0.0276(4) 0.0273(17) Uani 1 1 d D . .
C14 C 0.4791(5) 0.3685(4) -0.0234(5) 0.037(2) Uani 1 1 d D . .
N5 N 0.1616(4) 0.0006(3) 0.3652(4) 0.0286(15) Uani 1 1 d . . .
C15 C 0.1493(5) 0.0306(5) 0.2914(5) 0.039(2) Uani 1 1 d . . .
C16 C 0.1425(6) -0.0162(5) 0.2314(5) 0.044(2) Uani 1 1 d . . .
C17 C 0.2406(5) -0.0296(5) 0.3980(5) 0.037(2) Uani 1 1 d . . .
C18 C 0.3064(5) 0.0163(6) 0.4238(7) 0.055(3) Uani 1 1 d . . .
C19 C 0.1547(5) 0.0533(4) 0.4134(5) 0.0330(19) Uani 1 1 d . . .
C20 C 0.1616(5) 0.0314(5) 0.4884(5) 0.042(2) Uani 1 1 d . . .
C21 C 0.1046(5) -0.0504(4) 0.3576(5) 0.0297(18) Uani 1 1 d . . .
C22 C 0.0226(5) -0.0283(5) 0.3304(6) 0.041(2) Uani 1 1 d . . .
N6 N 0.3608(4) 0.0025(4) 0.1428(4) 0.0300(16) Uani 1 1 d . . .
C23 C 0.4254(4) 0.0016(4) 0.1154(5) 0.0303(18) Uani 1 1 d . . .
C24 C 0.3988(5) 0.0069(5) 0.0334(5) 0.040(2) Uani 1 1 d . . .
C25 C 0.3144(5) 0.0607(4) 0.1202(5) 0.035(2) Uani 1 1 d . . .
C26 C 0.3568(6) 0.1208(5) 0.1443(6) 0.046(2) Uani 1 1 d . . .
C27 C 0.4015(6) -0.0009(5) 0.2261(4) 0.040(2) Uani 1 1 d . . .
C28 C 0.3491(8) -0.0008(7) 0.2652(7) 0.071(4) Uani 1 1 d . . .
C29 C 0.3057(5) -0.0503(5) 0.1117(5) 0.036(2) Uani 1 1 d . . .
C30 C 0.3415(6) -0.1149(5) 0.1268(5) 0.043(2) Uani 1 1 d . . .
N7 N 0.2675(4) 0.0137(3) 0.7533(4) 0.0293(15) Uani 1 1 d . . .
C31 C 0.2144(6) 0.0540(5) 0.7751(6) 0.048(2) Uani 1 1 d . . .
C32 C 0.1842(6) 0.0203(6) 0.8280(6) 0.049(3) Uani 1 1 d . . .
C33 C 0.3413(6) -0.0006(5) 0.8224(6) 0.047(3) Uani 1 1 d . . .
C34 C 0.3835(5) 0.0586(5) 0.8572(5) 0.042(2) Uani 1 1 d . . .
C35 C 0.2877(6) 0.0510(5) 0.6994(5) 0.043(2) Uani 1 1 d . . .
C36 C 0.3431(6) 0.0166(5) 0.6711(5) 0.044(2) Uani 1 1 d . . .
C37 C 0.2355(6) -0.0490(6) 0.7259(6) 0.049(3) Uani 1 1 d . . .
C38 C 0.1571(6) -0.0404(6) 0.6571(6) 0.058(3) Uani 1 1 d . . .
N8 N 0.4883(9) 0.2730(10) 0.4834(8) 0.107(3) Uani 0.690(13) 1 d PDU A 1
C39 C 0.4290(12) 0.2235(13) 0.4487(10) 0.109(4) Uani 0.690(13) 1 d PDU A 1
C40 C 0.4153(14) 0.2091(15) 0.3690(10) 0.111(4) Uani 0.690(13) 1 d PDU A 1
C41 C 0.5668(11) 0.2561(13) 0.4820(13) 0.108(4) Uani 0.690(13) 1 d PDU A 1
C42 C 0.5986(14) 0.1908(13) 0.5168(14) 0.109(4) Uani 0.690(13) 1 d PDU A 1
C43 C 0.4937(14) 0.2775(13) 0.5619(10) 0.108(4) Uani 0.690(13) 1 d PDU A 1
C44 C 0.5535(14) 0.3243(14) 0.6055(12) 0.113(4) Uani 0.690(13) 1 d PDU A 1
C45 C 0.4641(11) 0.3350(12) 0.4412(12) 0.109(4) Uani 0.690(13) 1 d PDU A 1
C46 C 0.3845(12) 0.3534(15) 0.4352(13) 0.111(4) Uani 0.690(13) 1 d PDU A 1
N8' N 0.4889(17) 0.2351(17) 0.4745(15) 0.107(3) Uani 0.310(13) 1 d PDU A 2
C39' C 0.446(3) 0.173(2) 0.454(2) 0.109(4) Uani 0.310(13) 1 d PDU A 2
C40' C 0.448(3) 0.146(3) 0.383(2) 0.110(5) Uani 0.310(13) 1 d PDU A 2
C41' C 0.5732(18) 0.223(3) 0.486(3) 0.108(4) Uani 0.310(13) 1 d PDU A 2
C42' C 0.607(3) 0.167(3) 0.540(3) 0.109(5) Uani 0.310(13) 1 d PDU A 2
C43' C 0.482(3) 0.252(2) 0.5453(19) 0.108(4) Uani 0.310(13) 1 d PDU A 2
C44' C 0.499(3) 0.320(2) 0.567(3) 0.109(4) Uani 0.310(13) 1 d PDU A 2
C45' C 0.459(2) 0.282(2) 0.412(2) 0.108(4) Uani 0.310(13) 1 d PDU A 2
C46' C 0.378(2) 0.304(3) 0.399(3) 0.110(4) Uani 0.310(13) 1 d PDU A 2
N1 N 0.2260(8) 0.3454(7) 0.2292(8) 0.097(4) Uani 1 1 d U . .
C1 C 0.2614(7) 0.3208(6) 0.2051(7) 0.059(3) Uani 1 1 d U . .
C2 C 0.3055(7) 0.2896(6) 0.1703(7) 0.058(3) Uani 1 1 d U . .
N2 N 0.2371(8) 0.1556(8) 0.2329(9) 0.104(5) Uani 1 1 d U . .
C3 C 0.2105(7) 0.1815(6) 0.2660(8) 0.062(3) Uani 1 1 d U . .
C4 C 0.1724(6) 0.2146(5) 0.3075(6) 0.046(2) Uani 1 1 d U . .
N3 N 0.6122(8) 0.4763(7) 0.5470(8) 0.098(3) Uani 1 1 d U . .
C5 C 0.5865(18) 0.4954(15) 0.4827(17) 0.088(4) Uani 0.66(3) 1 d PU B 3
C6 C 0.5515(13) 0.5072(13) 0.4043(12) 0.072(5) Uani 0.66(3) 1 d PU B 3
C5' C 0.590(3) 0.467(3) 0.488(3) 0.088(4) Uani 0.34(3) 1 d PU B 4
C6' C 0.558(3) 0.464(3) 0.411(3) 0.081(5) Uani 0.34(3) 1 d PU B 4
N9 N 0.4936(15) -0.0539(13) 0.5766(14) 0.188(7) Uani 1 1 d U . .
C50 C 0.4875(17) 0.0082(15) 0.5682(16) 0.161(6) Uani 1 1 d U . .
C51 C 0.4798(14) 0.0739(12) 0.5903(14) 0.139(6) Uani 1 1 d U . .

loop_
_atom_site_aniso_label
_atom_site_aniso_U_11
_atom_site_aniso_U_22
_atom_site_aniso_U_33
_atom_site_aniso_U_23
_atom_site_aniso_U_13
_atom_site_aniso_U_12
Ho1 0.01381(18) 0.0311(3) 0.0143(2) -0.00077(12) 0.00297(15) 0.00151(12)
V1 0.0208(6) 0.0360(8) 0.0181(6) 0.0062(6) 0.0062(5) 0.0034(5)
V2 0.0178(6) 0.0349(8) 0.0213(7) 0.0015(6) 0.0054(5) -0.0033(5)
V3 0.0184(6) 0.0405(9) 0.0202(7) 0.0078(6) 0.0079(5) 0.0077(5)
V4 0.0201(6) 0.0351(8) 0.0152(6) -0.0015(5) 0.0045(5) -0.0020(5)
V5 0.0182(6) 0.0364(9) 0.0226(7) -0.0001(6) 0.0064(5) 0.0091(5)
V6 0.0218(6) 0.0364(9) 0.0211(7) -0.0088(6) 0.0064(5) 0.0040(5)
V7 0.0182(6) 0.0434(9) 0.0179(6) 0.0015(6) 0.0064(5) 0.0045(5)
V8 0.0137(5) 0.0353(8) 0.0259(7) -0.0041(6) 0.0067(5) 0.0000(5)
O1 0.024(3) 0.037(3) 0.023(3) 0.007(2) 0.007(2) 0.007(2)
O2 0.028(3) 0.034(3) 0.023(3) 0.008(2) 0.004(2) 0.002(2)
O3 0.017(2) 0.055(4) 0.023(3) 0.010(3) 0.003(2) -0.001(2)
O4 0.029(3) 0.036(4) 0.041(4) 0.004(3) 0.017(3) 0.002(2)
O5 0.023(3) 0.056(4) 0.023(3) 0.004(3) 0.007(2) 0.002(3)
O6 0.037(3) 0.031(3) 0.019(3) 0.002(2) 0.012(2) 0.001(2)
O7 0.026(3) 0.047(4) 0.021(3) 0.009(3) 0.010(2) 0.004(3)
O8 0.037(3) 0.046(4) 0.022(3) -0.009(3) 0.008(3) -0.003(3)
O9 0.027(3) 0.037(3) 0.026(3) 0.011(2) 0.013(2) 0.012(2)
O10 0.026(3) 0.058(4) 0.033(3) 0.011(3) 0.016(3) 0.014(3)
O11 0.028(3) 0.048(4) 0.036(3) -0.008(3) 0.002(3) -0.014(3)
O12 0.038(3) 0.055(4) 0.030(3) 0.014(3) 0.011(3) 0.012(3)
O13 0.021(3) 0.044(4) 0.022(3) 0.003(2) 0.004(2) 0.003(2)
O14 0.025(3) 0.047(4) 0.031(3) -0.009(3) 0.007(2) 0.007(3)
O15 0.016(2) 0.063(4) 0.018(3) -0.006(3) 0.001(2) 0.010(3)
O16 0.031(3) 0.049(4) 0.023(3) -0.005(3) 0.008(3) 0.001(3)
O17 0.023(3) 0.038(4) 0.027(3) -0.003(3) 0.005(2) 0.000(2)
O18 0.023(3) 0.037(3) 0.032(3) 0.002(3) 0.015(2) 0.006(2)
O19 0.017(2) 0.036(4) 0.031(3) 0.002(2) 0.010(2) 0.005(2)
O20 0.024(3) 0.042(4) 0.034(3) -0.004(3) 0.011(2) -0.005(2)
O21 0.034(3) 0.071(5) 0.025(3) 0.015(3) 0.017(3) 0.014(3)
O22 0.024(3) 0.039(4) 0.027(3) 0.008(3) 0.009(2) 0.007(2)
O23 0.037(3) 0.051(4) 0.030(3) -0.012(3) 0.002(3) -0.002(3)
O24 0.026(3) 0.045(4) 0.040(4) 0.006(3) 0.010(3) 0.018(3)
O25 0.020(2) 0.045(4) 0.020(3) 0.000(2) 0.009(2) 0.001(2)
N4 0.016(3) 0.043(4) 0.013(3) 0.001(3) 0.002(2) 0.000(3)
C7 0.017(3) 0.058(6) 0.026(4) 0.008(4) 0.007(3) -0.002(3)
C8 0.028(4) 0.078(8) 0.029(5) 0.000(5) 0.015(4) -0.009(5)
C9 0.023(4) 0.045(5) 0.024(4) 0.006(4) 0.004(3) 0.002(4)
C10 0.040(5) 0.055(7) 0.027(5) 0.008(4) 0.002(4) 0.009(5)
C11 0.033(4) 0.034(5) 0.015(4) 0.001(3) 0.006(3) 0.007(3)
C12 0.024(4) 0.071(7) 0.025(5) -0.003(5) 0.007(4) 0.005(4)
C13 0.018(3) 0.035(5) 0.023(4) 0.004(3) 0.001(3) -0.004(3)
C14 0.024(4) 0.046(6) 0.036(5) 0.012(4) 0.006(4) 0.007(4)
N5 0.023(3) 0.038(4) 0.025(3) -0.004(3) 0.009(3) 0.004(3)
C15 0.037(5) 0.047(6) 0.035(5) 0.004(4) 0.018(4) 0.001(4)
C16 0.048(5) 0.056(7) 0.030(5) 0.001(4) 0.017(4) 0.010(5)
C17 0.021(4) 0.052(6) 0.034(5) -0.007(4) 0.006(4) 0.007(4)
C18 0.025(4) 0.069(8) 0.065(7) -0.030(6) 0.012(5) -0.002(5)
C19 0.027(4) 0.032(5) 0.036(5) -0.004(4) 0.007(4) 0.003(3)
C20 0.035(5) 0.056(7) 0.031(5) -0.016(4) 0.009(4) 0.001(4)
C21 0.028(4) 0.026(5) 0.037(5) -0.003(4) 0.014(4) -0.002(3)
C22 0.024(4) 0.048(6) 0.048(6) -0.003(5) 0.010(4) -0.005(4)
N6 0.020(3) 0.046(5) 0.025(3) 0.004(3) 0.010(3) -0.001(3)
C23 0.023(4) 0.043(5) 0.027(4) 0.002(4) 0.012(3) 0.002(3)
C24 0.041(5) 0.054(6) 0.029(5) 0.004(4) 0.019(4) 0.004(4)
C25 0.027(4) 0.043(6) 0.034(5) -0.002(4) 0.009(4) 0.005(4)
C26 0.046(5) 0.042(6) 0.054(6) -0.004(5) 0.024(5) 0.000(4)
C27 0.047(5) 0.060(7) 0.016(4) 0.003(4) 0.015(4) -0.001(4)
C28 0.095(10) 0.091(10) 0.057(7) -0.006(7) 0.063(8) -0.013(8)
C29 0.028(4) 0.043(5) 0.035(5) 0.000(4) 0.010(4) 0.002(4)
C30 0.042(5) 0.038(6) 0.042(5) 0.001(4) 0.009(4) -0.005(4)
N7 0.027(3) 0.027(4) 0.032(4) 0.003(3) 0.010(3) 0.002(3)
C31 0.042(5) 0.047(6) 0.058(7) 0.004(5) 0.024(5) 0.011(5)
C32 0.045(5) 0.067(7) 0.046(6) -0.001(5) 0.029(5) -0.004(5)
C33 0.037(5) 0.060(7) 0.041(6) 0.002(5) 0.010(5) 0.001(5)
C34 0.041(5) 0.055(6) 0.032(5) -0.008(4) 0.016(4) -0.010(4)
C35 0.048(5) 0.045(6) 0.038(5) 0.005(4) 0.017(5) -0.003(4)
C36 0.043(5) 0.055(7) 0.039(5) 0.006(5) 0.021(4) 0.003(5)
C37 0.047(6) 0.050(7) 0.049(6) -0.006(5) 0.019(5) -0.012(5)
C38 0.043(5) 0.075(8) 0.057(7) -0.026(6) 0.019(5) -0.026(6)
N8 0.074(4) 0.196(10) 0.065(4) 0.038(5) 0.043(4) -0.011(6)
C39 0.075(4) 0.195(10) 0.068(5) 0.038(6) 0.041(4) -0.011(6)
C40 0.079(7) 0.194(12) 0.071(5) 0.033(7) 0.042(6) -0.007(8)
C41 0.075(4) 0.197(10) 0.066(5) 0.037(6) 0.044(4) -0.011(6)
C42 0.076(6) 0.198(11) 0.068(7) 0.036(7) 0.044(6) -0.009(6)
C43 0.075(5) 0.198(10) 0.066(5) 0.038(5) 0.044(4) -0.011(6)
C44 0.079(7) 0.200(11) 0.070(6) 0.033(7) 0.039(6) -0.010(7)
C45 0.079(5) 0.194(10) 0.066(5) 0.037(6) 0.041(4) -0.012(6)
C46 0.086(6) 0.195(11) 0.067(7) 0.031(7) 0.045(6) -0.004(7)
N8' 0.075(4) 0.196(10) 0.066(4) 0.038(5) 0.043(4) -0.011(6)
C39' 0.075(5) 0.195(10) 0.069(5) 0.038(6) 0.041(5) -0.012(6)
C40' 0.077(7) 0.194(11) 0.072(7) 0.036(7) 0.042(6) -0.009(8)
C41' 0.075(4) 0.197(11) 0.066(5) 0.038(6) 0.044(4) -0.011(6)
C42' 0.076(6) 0.197(12) 0.069(8) 0.039(7) 0.044(7) -0.010(7)
C43' 0.074(5) 0.197(10) 0.067(5) 0.038(6) 0.044(4) -0.011(6)
C44' 0.076(7) 0.198(11) 0.067(6) 0.036(6) 0.043(6) -0.011(7)
C45' 0.076(4) 0.195(10) 0.066(5) 0.037(6) 0.042(4) -0.012(6)
C46' 0.079(5) 0.195(11) 0.067(7) 0.034(7) 0.042(5) -0.008(7)
N1 0.117(8) 0.081(8) 0.127(8) 0.003(6) 0.084(7) 0.006(6)
C1 0.069(6) 0.049(6) 0.078(7) 0.003(5) 0.047(5) 0.001(5)
C2 0.055(5) 0.063(6) 0.066(6) 0.000(5) 0.032(5) 0.009(5)
N2 0.112(8) 0.104(8) 0.137(9) 0.004(6) 0.095(7) 0.017(6)
C3 0.067(6) 0.052(6) 0.086(7) 0.016(5) 0.051(6) 0.012(5)
C4 0.043(5) 0.056(6) 0.048(5) 0.005(4) 0.028(4) 0.005(4)
N3 0.094(4) 0.106(5) 0.093(5) 0.001(3) 0.034(3) 0.001(3)
C5 0.086(5) 0.096(5) 0.085(5) 0.000(4) 0.037(3) 0.001(4)
C6 0.074(6) 0.076(6) 0.070(6) 0.000(4) 0.033(4) -0.004(4)
C5' 0.087(5) 0.095(5) 0.085(5) -0.001(4) 0.038(4) 0.000(4)
C6' 0.082(6) 0.086(6) 0.079(6) 0.000(5) 0.034(4) 0.000(5)
N9 0.186(8) 0.184(8) 0.185(8) 0.001(5) 0.062(5) 0.003(5)
C50 0.159(7) 0.158(8) 0.163(8) -0.005(5) 0.060(5) 0.005(5)
C51 0.139(8) 0.139(8) 0.139(8) -0.003(5) 0.054(5) 0.004(5)

loop_
_atom_type_symbol
_atom_type_description
_atom_type_scat_dispersion_real
_atom_type_scat_dispersion_imag
_atom_type_scat_source
C C 0.0033 0.0000 'International Tables Vol C Tables 4.2.6.8 and 6.1.1.4'
H H 0.0000 0.0000 'International Tables Vol C Tables 4.2.6.8 and 6.1.1.4'
Ho Ho -0.2175 0.0000 'International Tables Vol C Tables 4.2.6.8 and 6.1.1.4'
N N 0.0061 0.0000 'International Tables Vol C Tables 4.2.6.8 and 6.1.1.4'
O O 0.0106 0.0000 'International Tables Vol C Tables 4.2.6.8 and 6.1.1.4'
V V 0.3005 0.0000 'International Tables Vol C Tables 4.2.6.8 and 6.1.1.4'

loop_
_geom_angle_atom_site_label_1
_geom_angle_atom_site_label_2
_geom_angle_atom_site_label_3
_geom_angle
O18 Ho1 O6 84.0(2)
O18 Ho1 O3 155.5(2)
O6 Ho1 O3 93.2(2)
O18 Ho1 O15 93.3(2)
O6 Ho1 O15 156.6(2)
O3 Ho1 O15 79.7(2)
O18 Ho1 O1 125.2(2)
O6 Ho1 O1 75.7(2)
O3 Ho1 O1 77.02(19)
O15 Ho1 O1 123.3(2)
O18 Ho1 O13 75.7(2)
O6 Ho1 O13 123.9(2)
O3 Ho1 O13 124.5(2)
O15 Ho1 O13 77.38(19)
O1 Ho1 O13 74.92(19)
O18 Ho1 O25 76.43(19)
O6 Ho1 O25 77.25(19)
O3 Ho1 O25 79.2(2)
O15 Ho1 O25 79.5(2)
O1 Ho1 O25 142.57(18)
O13 Ho1 O25 142.41(18)
O12 V1 O1 109.7(3)
O12 V1 O2 111.3(3)
O1 V1 O2 109.0(3)
O12 V1 O7 108.6(3)
O1 V1 O7 108.1(3)
O2 V1 O7 110.1(3)
O11 V2 O3 110.5(3)
O11 V2 O4 110.7(3)
O3 V2 O4 109.3(3)
O11 V2 O2 109.9(3)
O3 V2 O2 106.1(3)
O4 V2 O2 110.3(3)
O10 V3 O9 109.9(3)
O10 V3 O4 108.1(3)
O9 V3 O4 111.4(3)
O10 V3 O5 107.8(3)
O9 V3 O5 110.7(3)
O4 V3 O5 108.8(3)
O8 V4 O6 109.7(3)
O8 V4 O5 110.5(3)
O6 V4 O5 110.9(3)
O8 V4 O7 109.0(3)
O6 V4 O7 107.0(3)
O5 V4 O7 109.7(3)
O24 V5 O13 110.1(3)
O24 V5 O19 108.0(3)
O13 V5 O19 108.2(3)
O24 V5 O14 110.2(3)
O13 V5 O14 110.3(3)
O19 V5 O14 110.0(3)
O23 V6 O15 110.3(3)
O23 V6 O16 110.0(3)
O15 V6 O16 109.9(3)
O23 V6 O14 109.4(3)
O15 V6 O14 106.7(3)
O16 V6 O14 110.6(3)
O21 V7 O22 109.4(3)
O21 V7 O17 108.6(3)
O22 V7 O17 110.3(3)
O21 V7 O16 108.0(3)
O22 V7 O16 111.2(3)
O17 V7 O16 109.2(3)
O20 V8 O18 110.0(3)
O20 V8 O17 109.4(3)
O18 V8 O17 111.4(3)
O20 V8 O19 110.2(3)
O18 V8 O19 106.1(3)
O17 V8 O19 109.7(3)
V1 O1 Ho1 132.5(3)
V1 O2 V2 125.2(3)
V2 O3 Ho1 147.2(3)
V2 O4 V3 129.9(3)
V4 O5 V3 137.1(4)
V4 O6 Ho1 142.5(3)
V1 O7 V4 123.2(3)
V5 O13 Ho1 130.9(3)
V6 O14 V5 123.5(3)
V6 O15 Ho1 147.9(3)
V6 O16 V7 128.5(3)
V8 O17 V7 138.4(4)
V8 O18 Ho1 142.0(3)
V5 O19 V8 123.9(3)
C7 N4 C13 111.9(6)
C7 N4 C11 105.6(6)
C13 N4 C11 112.6(6)
C7 N4 C9 111.6(6)
C13 N4 C9 104.1(6)
C11 N4 C9 111.3(6)
N4 C7 C8 114.0(7)
N4 C9 C10 114.3(7)
C12 C11 N4 113.5(7)
C14 C13 N4 114.3(6)
C21 N5 C19 111.7(6)
C21 N5 C17 106.5(7)
C19 N5 C17 111.0(6)
C21 N5 C15 111.8(6)
C19 N5 C15 105.7(7)
C17 N5 C15 110.2(6)
C16 C15 N5 113.9(8)
C18 C17 N5 114.4(8)
N5 C19 C20 113.1(7)
N5 C21 C22 114.1(7)
C25 N6 C29 105.7(6)
C25 N6 C23 111.5(6)
C29 N6 C23 111.9(7)
C25 N6 C27 110.8(7)
C29 N6 C27 112.9(7)
C23 N6 C27 104.1(6)
C24 C23 N6 113.8(7)
N6 C25 C26 116.2(7)
C28 C27 N6 113.8(9)
N6 C29 C30 114.7(7)
C37 N7 C35 113.7(7)
C37 N7 C31 113.4(7)
C35 N7 C31 106.4(7)
C37 N7 C33 104.1(7)
C35 N7 C33 109.8(7)
C31 N7 C33 109.4(7)
N7 C31 C32 112.8(8)
C34 C33 N7 111.8(8)
N7 C35 C36 113.5(8)
N7 C37 C38 108.8(9)
C39 N8 C43 104.8(13)
C39 N8 C45 110.3(15)
C43 N8 C45 112.8(16)
C39 N8 C41 112.4(16)
C43 N8 C41 110.4(14)
C45 N8 C41 106.2(13)
N8 C39 C40 114.4(15)
N8 C41 C42 114.1(14)
C44 C43 N8 111.4(14)
C46 C45 N8 110.2(14)
C43' N8' C45' 117(2)
C43' N8' C39' 103.5(18)
C45' N8' C39' 111(2)
C43' N8' C41' 112(2)
C45' N8' C41' 106.2(18)
C39' N8' C41' 108(2)
N8' C39' C40' 112(2)
N8' C41' C42' 111(2)
N8' C43' C44' 114(2)
N8' C45' C46' 112(2)
N1 C1 C2 177.4(17)
N2 C3 C4 177.7(17)
N3 C5 C6 170(3)
N3 C5' C6' 172(6)
N9 C50 C51 155(3)

loop_
_geom_bond_atom_site_label_1
_geom_bond_atom_site_label_2
_geom_bond_distance
Ho1 O18 2.288(6)
Ho1 O6 2.291(5)
Ho1 O3 2.292(5)
Ho1 O15 2.296(6)
Ho1 O1 2.326(5)
Ho1 O13 2.340(6)
Ho1 O25 2.350(6)
V1 O12 1.609(6)
V1 O1 1.685(6)
V1 O2 1.793(6)
V1 O7 1.794(7)
V2 O11 1.620(6)
V2 O3 1.673(6)
V2 O4 1.784(6)
V2 O2 1.805(5)
V3 O10 1.628(6)
V3 O9 1.650(5)
V3 O4 1.816(6)
V3 O5 1.817(6)
V4 O8 1.602(6)
V4 O6 1.677(5)
V4 O5 1.789(6)
V4 O7 1.810(6)
V5 O24 1.616(6)
V5 O13 1.683(6)
V5 O19 1.794(6)
V5 O14 1.813(6)
V6 O23 1.623(7)
V6 O15 1.662(6)
V6 O16 1.786(7)
V6 O14 1.805(6)
V7 O21 1.631(6)
V7 O22 1.645(6)
V7 O17 1.815(6)
V7 O16 1.821(7)
V8 O20 1.606(6)
V8 O18 1.678(5)
V8 O17 1.795(6)
V8 O19 1.806(6)
N4 C7 1.515(9)
N4 C13 1.522(10)
N4 C11 1.526(9)
N4 C9 1.535(10)
C7 C8 1.531(12)
C9 C10 1.561(14)
C11 C12 1.524(12)
C13 C14 1.513(11)
N5 C21 1.513(10)
N5 C19 1.524(11)
N5 C17 1.536(10)
N5 C15 1.539(11)
C15 C16 1.531(14)
C17 C18 1.524(14)
C19 C20 1.525(13)
C21 C22 1.521(12)
N6 C25 1.501(11)
N6 C29 1.510(11)
N6 C23 1.530(9)
N6 C27 1.540(11)
C23 C24 1.515(12)
C25 C26 1.504(14)
C27 C28 1.486(13)
C29 C30 1.528(14)
N7 C37 1.497(14)
N7 C35 1.507(12)
N7 C31 1.520(12)
N7 C33 1.574(12)
C31 C32 1.560(14)
C33 C34 1.523(15)
C35 C36 1.563(14)
C37 C38 1.602(15)
N8 C39 1.514(17)
N8 C43 1.530(16)
N8 C45 1.552(18)
N8 C41 1.553(16)
C39 C40 1.537(18)
C41 C42 1.58(2)
C43 C44 1.52(2)
C45 C46 1.528(18)
N8' C43' 1.518(18)
N8' C45' 1.528(19)
N8' C39' 1.532(19)
N8' C41' 1.557(18)
C39' C40' 1.53(2)
C41' C42' 1.58(2)
C43' C44' 1.52(2)
C45' C46' 1.53(2)
N1 C1 1.105(16)
C1 C2 1.446(16)
N2 C3 1.122(16)
C3 C4 1.480(15)
N3 C5' 1.11(6)
N3 C5 1.25(3)
C5 C6 1.46(4)
C5' C6' 1.41(7)
N9 C50 1.35(3)
C50 C51 1.51(3)

loop_
_geom_torsion_atom_site_label_1
_geom_torsion_atom_site_label_2
_geom_torsion_atom_site_label_3
_geom_torsion_atom_site_label_4
_geom_torsion
O12 V1 O1 Ho1 -179.5(4)
O2 V1 O1 Ho1 58.4(5)
O7 V1 O1 Ho1 -61.2(5)
O18 Ho1 O1 V1 123.4(4)
O6 Ho1 O1 V1 51.6(4)
O3 Ho1 O1 V1 -45.2(4)
O15 Ho1 O1 V1 -113.4(4)
O13 Ho1 O1 V1 -176.8(5)
O25 Ho1 O1 V1 6.7(6)
O12 V1 O2 V2 -160.4(4)
O1 V1 O2 V2 -39.2(5)
O7 V1 O2 V2 79.1(4)
O11 V2 O2 V1 143.0(4)
O3 V2 O2 V1 23.5(5)
O4 V2 O2 V1 -94.7(4)
O11 V2 O3 Ho1 -145.4(6)
O4 V2 O3 Ho1 92.6(7)
O2 V2 O3 Ho1 -26.3(7)
O18 Ho1 O3 V2 -126.6(6)
O6 Ho1 O3 V2 -44.0(7)
O15 Ho1 O3 V2 158.4(7)
O1 Ho1 O3 V2 30.5(6)
O13 Ho1 O3 V2 91.7(7)
O25 Ho1 O3 V2 -120.4(7)
O11 V2 O4 V3 -147.7(5)
O3 V2 O4 V3 -25.7(6)
O2 V2 O4 V3 90.5(5)
O10 V3 O4 V2 -179.6(4)
O9 V3 O4 V2 59.5(5)
O5 V3 O4 V2 -62.8(5)
O8 V4 O5 V3 151.6(5)
O6 V4 O5 V3 29.7(6)
O7 V4 O5 V3 -88.2(6)
O10 V3 O5 V4 -179.0(5)
O9 V3 O5 V4 -58.8(6)
O4 V3 O5 V4 64.0(6)
O8 V4 O6 Ho1 160.5(5)
O5 V4 O6 Ho1 -77.1(6)
O7 V4 O6 Ho1 42.5(6)
O18 Ho1 O6 V4 -172.8(5)
O3 Ho1 O6 V4 31.6(5)
O15 Ho1 O6 V4 102.9(6)
O1 Ho1 O6 V4 -44.1(5)
O13 Ho1 O6 V4 -104.5(5)
O25 Ho1 O6 V4 109.8(5)
O12 V1 O7 V4 159.2(4)
O1 V1 O7 V4 40.2(4)
O2 V1 O7 V4 -78.8(4)
O8 V4 O7 V1 -148.6(4)
O6 V4 O7 V1 -30.1(4)
O5 V4 O7 V1 90.3(4)
O24 V5 O13 Ho1 179.3(4)
O19 V5 O13 Ho1 61.5(4)
O14 V5 O13 Ho1 -58.9(5)
O18 Ho1 O13 V5 -52.7(4)
O6 Ho1 O13 V5 -125.2(4)
O3 Ho1 O13 V5 112.0(4)
O15 Ho1 O13 V5 44.1(4)
O1 Ho1 O13 V5 174.1(5)
O25 Ho1 O13 V5 -9.3(6)
O23 V6 O14 V5 -142.8(4)
O15 V6 O14 V5 -23.5(5)
O16 V6 O14 V5 95.9(4)
O24 V5 O14 V6 162.5(4)
O13 V5 O14 V6 40.8(5)
O19 V5 O14 V6 -78.5(5)
O23 V6 O15 Ho1 144.0(7)
O16 V6 O15 Ho1 -94.6(7)
O14 V6 O15 Ho1 25.3(8)
O18 Ho1 O15 V6 45.3(7)
O6 Ho1 O15 V6 127.7(6)
O3 Ho1 O15 V6 -158.4(8)
O1 Ho1 O15 V6 -91.5(7)
O13 Ho1 O15 V6 -29.3(7)
O25 Ho1 O15 V6 120.8(7)
O23 V6 O16 V7 146.5(4)
O15 V6 O16 V7 24.9(5)
O14 V6 O16 V7 -92.6(4)
O21 V7 O16 V6 -179.8(4)
O22 V7 O16 V6 -59.7(5)
O17 V7 O16 V6 62.3(5)
O20 V8 O17 V7 -153.3(5)
O18 V8 O17 V7 -31.4(6)
O19 V8 O17 V7 85.8(5)
O21 V7 O17 V8 180.0(5)
O22 V7 O17 V8 60.0(6)
O16 V7 O17 V8 -62.5(6)
O20 V8 O18 Ho1 -164.2(5)
O17 V8 O18 Ho1 74.3(5)
O19 V8 O18 Ho1 -45.0(6)
O6 Ho1 O18 V8 174.5(5)
O3 Ho1 O18 V8 -100.9(6)
O15 Ho1 O18 V8 -28.8(5)
O1 Ho1 O18 V8 106.7(5)
O13 Ho1 O18 V8 47.3(5)
O25 Ho1 O18 V8 -107.2(5)
O24 V5 O19 V8 -159.8(4)
O13 V5 O19 V8 -40.7(4)
O14 V5 O19 V8 79.9(4)
O20 V8 O19 V5 149.7(4)
O18 V8 O19 V5 30.6(5)
O17 V8 O19 V5 -89.9(4)
C13 N4 C7 C8 -55.2(10)
C11 N4 C7 C8 -178.0(8)
C9 N4 C7 C8 60.9(10)
C7 N4 C9 C10 59.1(9)
C13 N4 C9 C10 179.9(7)
C11 N4 C9 C10 -58.6(9)
C7 N4 C11 C12 177.5(7)
C13 N4 C11 C12 55.2(9)
C9 N4 C11 C12 -61.3(9)
C7 N4 C13 C14 -59.8(8)
C11 N4 C13 C14 58.9(8)
C9 N4 C13 C14 179.6(7)
C21 N5 C15 C16 -49.8(9)
C19 N5 C15 C16 -171.5(7)
C17 N5 C15 C16 68.5(9)
C21 N5 C17 C18 -168.5(8)
C19 N5 C17 C18 -46.7(10)
C15 N5 C17 C18 70.0(10)
C21 N5 C19 C20 55.3(9)
C17 N5 C19 C20 -63.3(9)
C15 N5 C19 C20 177.2(7)
C19 N5 C21 C22 54.9(9)
C17 N5 C21 C22 176.2(7)
C15 N5 C21 C22 -63.3(9)
C25 N6 C23 C24 -58.4(10)
C29 N6 C23 C24 59.8(10)
C27 N6 C23 C24 -177.9(8)
C29 N6 C25 C26 -179.5(8)
C23 N6 C25 C26 -57.7(10)
C27 N6 C25 C26 57.9(10)
C25 N6 C27 C28 60.1(11)
C29 N6 C27 C28 -58.3(11)
C23 N6 C27 C28 -179.9(9)
C25 N6 C29 C30 178.7(7)
C23 N6 C29 C30 57.1(9)
C27 N6 C29 C30 -60.0(10)
C37 N7 C31 C32 51.0(11)
C35 N7 C31 C32 176.7(8)
C33 N7 C31 C32 -64.7(10)
C37 N7 C33 C34 178.5(8)
C35 N7 C33 C34 56.4(10)
C31 N7 C33 C34 -60.0(10)
C37 N7 C35 C36 -54.9(11)
C31 N7 C35 C36 179.6(8)
C33 N7 C35 C36 61.3(10)
C35 N7 C37 C38 -63.2(10)
C31 N7 C37 C38 58.5(10)
C33 N7 C37 C38 177.2(8)
C43 N8 C39 C40 -178(2)
C45 N8 C39 C40 60(3)
C41 N8 C39 C40 -58(3)
C39 N8 C41 C42 -54(2)
C43 N8 C41 C42 62(3)
C45 N8 C41 C42 -175(2)
C39 N8 C43 C44 178(2)
C45 N8 C43 C44 -62(3)
C41 N8 C43 C44 57(3)
C39 N8 C45 C46 54(2)
C43 N8 C45 C46 -63(2)
C41 N8 C45 C46 176(2)
C43' N8' C39' C40' -179(4)
C45' N8' C39' C40' 55(5)
C41' N8' C39' C40' -60(4)
C43' N8' C41' C42' 62(5)
C45' N8' C41' C42' -170(4)
C39' N8' C41' C42' -51(5)
C45' N8' C43' C44' -41(5)
C39' N8' C43' C44' -163(4)
C41' N8' C43' C44' 81(5)
C43' N8' C45' C46' -49(5)
C39' N8' C45' C46' 69(5)
C41' N8' C45' C46' -174(5)
